data_7219309
loop_
_publ_author_name
'Wahl, Helene'
'Haynes, Delia A.'
'le Roex, Tanya'

_publ_section_title
;
 A highly selective host based on the pamoate ion
;
_journal_issue 7
_journal_name_full CrystEngComm
_journal_page_first 1549
_journal_paper_doi 10.1039/C4CE02346C
_journal_volume 17
_journal_year 2015
_chemical_formula_moiety 'C23 H14 O6, 2(C11 H10 N), 0.4(S2), 0.2(S), O, 2(C)'
_chemical_formula_sum 'C47 H34 N2 O7 S'
_chemical_formula_weight 770.82
_chemical_name_systematic '4-phenylpyridinium pamoate DMSO solvate'
_space_group_crystal_system monoclinic
_space_group_IT_number 15
_space_group_name_Hall '-C 2yc'
_space_group_name_H-M_alt 'C 1 2/c 1'
_symmetry_space_group_name_Hall '-C 2yc'
_symmetry_space_group_name_H-M 'C 1 2/c 1'
_atom_sites_solution_hydrogens mixed
_atom_sites_solution_primary direct
_atom_sites_solution_secondary difmap
_audit_creation_method SHELXL-2014/7
_audit_update_record
;
2014-11-26 deposited with the CCDC.
2015-01-02 downloaded from the CCDC.
;
_cell_angle_alpha 90
_cell_angle_beta 119.020(4)
_cell_angle_gamma 90
_cell_formula_units_Z 4
_cell_length_a 27.277(10)
_cell_length_b 10.398(4)
_cell_length_c 15.424(6)
_cell_measurement_reflns_used 1748
_cell_measurement_temperature 100(2)
_cell_measurement_theta_max 24.656
_cell_measurement_theta_min 2.366
_cell_volume 3825(3)
_computing_cell_refinement 'Bruker SAINT'
_computing_data_collection 'Bruker APEX2'
_computing_data_reduction 'Bruker SAINT'
_computing_molecular_graphics 'X-seed (Barbour, 2003; Atwood & Barbour, 2001)'
_computing_publication_material 'X-seed (Barbour, 2003; Atwood & Barbour, 2001)'
_computing_structure_refinement 'SHELXL-2014/7 (Sheldrick, 2014)'
_computing_structure_solution 'SHELXS-2013 (Sheldrick, 2013)'
_diffrn_ambient_temperature 100(2)
_diffrn_measured_fraction_theta_full 0.997
_diffrn_measured_fraction_theta_max 0.997
_diffrn_measurement_device_type 'Bruker SMART APEX'
_diffrn_measurement_method '\f and \w scans'
_diffrn_radiation_type MoK\a
_diffrn_radiation_wavelength 0.71073
_diffrn_reflns_av_R_equivalents 0.0366
_diffrn_reflns_av_unetI/netI 0.0460
_diffrn_reflns_Laue_measured_fraction_full 0.997
_diffrn_reflns_Laue_measured_fraction_max 0.997
_diffrn_reflns_limit_h_max 28
_diffrn_reflns_limit_h_min -32
_diffrn_reflns_limit_k_max 11
_diffrn_reflns_limit_k_min -12
_diffrn_reflns_limit_l_max 18
_diffrn_reflns_limit_l_min -15
_diffrn_reflns_number 8405
_diffrn_reflns_point_group_measured_fraction_full 0.997
_diffrn_reflns_point_group_measured_fraction_max 0.997
_diffrn_reflns_theta_full 24.689
_diffrn_reflns_theta_max 24.689
_diffrn_reflns_theta_min 1.707
_diffrn_source 'fine-focus sealed tube'
_exptl_absorpt_coefficient_mu 0.142
_exptl_absorpt_correction_T_max 0.9798
_exptl_absorpt_correction_T_min 0.9320
_exptl_absorpt_correction_type multi-scan
_exptl_absorpt_process_details 'symmetry-related measurements'
_exptl_crystal_colour colourless
_exptl_crystal_density_diffrn 1.338
_exptl_crystal_density_method 'not measured'
_exptl_crystal_description plate
_exptl_crystal_F_000 1608
_exptl_crystal_size_max 0.501
_exptl_crystal_size_mid 0.324
_exptl_crystal_size_min 0.144
_exptl_transmission_factor_max 1.0000
_exptl_transmission_factor_min 0.8900
_refine_diff_density_max 0.393
_refine_diff_density_min -0.236
_refine_diff_density_rms 0.064
_refine_ls_extinction_method none
_refine_ls_goodness_of_fit_ref 1.025
_refine_ls_hydrogen_treatment mixed
_refine_ls_matrix_type full
_refine_ls_number_parameters 293
_refine_ls_number_reflns 3246
_refine_ls_number_restraints 1
_refine_ls_restrained_S_all 1.025
_refine_ls_R_factor_all 0.0820
_refine_ls_R_factor_gt 0.0540
_refine_ls_shift/su_max 0.000
_refine_ls_shift/su_mean 0.000
_refine_ls_structure_factor_coef Fsqd
_refine_ls_weighting_details 'w=1/[\s^2^(Fo^2^)+(0.0890P)^2^+3.4970P] where P=(Fo^2^+2Fc^2^)/3'
_refine_ls_weighting_scheme calc
_refine_ls_wR_factor_gt 0.1454
_refine_ls_wR_factor_ref 0.1643
_reflns_Friedel_coverage 0.000
_reflns_number_gt 2291
_reflns_number_total 3246
_reflns_threshold_expression 'I > 2\s(I)'
_cod_data_source_file c4ce02346c2.cif
_cod_data_source_block 1DMSO
_cod_depositor_comments 'Adding full bibliography for 7219307--7219313.cif.'
_cod_original_cell_volume 3825(2)
_cod_database_code 7219309
_shelx_shelxl_version_number 2014/7
_shelx_space_group_comment
;
The symmetry employed for this shelxl refinement is uniquely defined
by the following loop, which should always be used as a source of
symmetry information in preference to the above space-group names.
They are only intended as comments.
;
_shelx_estimated_absorpt_t_min 0.932
_shelx_estimated_absorpt_t_max 0.980

loop_
_space_group_symop_operation_xyz
'x, y, z'
'-x, y, -z+1/2'
'x+1/2, y+1/2, z'
'-x+1/2, y+1/2, -z+1/2'
'-x, -y, -z'
'x, -y, z-1/2'
'-x+1/2, -y+1/2, -z'
'x+1/2, -y+1/2, z-1/2'

loop_
_atom_site_label
_atom_site_type_symbol
_atom_site_fract_x
_atom_site_fract_y
_atom_site_fract_z
_atom_site_U_iso_or_equiv
_atom_site_adp_type
_atom_site_occupancy
_atom_site_site_symmetry_order
_atom_site_calc_flag
_atom_site_refinement_flags_posn
_atom_site_refinement_flags_adp
_atom_site_refinement_flags_occupancy
_atom_site_disorder_assembly
_atom_site_disorder_group
S1 S 0.45887(10) 0.5612(3) 0.2636(2) 0.0652(7) Uani 0.4 1 d . . P A 1
O1 O 0.23742(7) 0.67052(18) 0.85832(14) 0.0327(5) Uani 1 1 d . . . . .
N1 N 0.25681(9) 0.5730(2) 0.67993(16) 0.0312(6) Uani 1 1 d D . . . .
C1 C 0.19649(10) 0.5972(3) 0.8183(2) 0.0291(6) Uani 1 1 d . . . . .
O2 O 0.19134(7) 0.51135(18) 0.75415(14) 0.0336(5) Uani 1 1 d . . . . .
C2 C 0.14983(10) 0.6062(2) 0.84369(19) 0.0271(6) Uani 1 1 d . . . . .
O3 O 0.08999(8) 0.46395(18) 0.71057(14) 0.0334(5) Uani 1 1 d . . . . .
C3 C 0.09761(10) 0.5398(2) 0.78765(19) 0.0272(6) Uani 1 1 d . . . . .
O4 O 0.4166(3) 0.4645(7) 0.2498(4) 0.0895(19) Uani 0.5 1 d . . P . .
C4 C 0.05414(10) 0.5515(2) 0.81034(19) 0.0262(6) Uani 1 1 d . . . . .
C5 C 0.06362(10) 0.6237(3) 0.8948(2) 0.0285(6) Uani 1 1 d . . . . .
C6 C 0.02348(11) 0.6322(3) 0.9284(2) 0.0323(7) Uani 1 1 d . . . . .
H6 H -0.0119 0.5913 0.8915 0.039 Uiso 1 1 calc R U . . .
C7 C 0.03486(12) 0.6984(3) 1.0131(2) 0.0396(7) Uani 1 1 d . . . . .
H7 H 0.0072 0.7026 1.0336 0.048 Uiso 1 1 calc R U . . .
C8 C 0.08699(12) 0.7604(3) 1.0702(2) 0.0395(7) Uani 1 1 d . . . . .
H8 H 0.0943 0.8064 1.1285 0.047 Uiso 1 1 calc R U . . .
C9 C 0.12673(11) 0.7533(3) 1.0405(2) 0.0358(7) Uani 1 1 d . . . . .
H9 H 0.1620 0.7939 1.0794 0.043 Uiso 1 1 calc R U . . .
C10 C 0.11659(10) 0.6874(3) 0.9536(2) 0.0291(6) Uani 1 1 d . . . . .
C11 C 0.15781(10) 0.6771(3) 0.92394(19) 0.0284(6) Uani 1 1 d . . . . .
H11 H 0.1924 0.7210 0.9611 0.034 Uiso 1 1 calc R U . . .
C12 C 0.0000 0.4755(3) 0.7500 0.0278(8) Uani 1 2 d S T P . .
H12B H 0.0055 0.4190 0.7037 0.033 Uiso 0.5 1 calc R U P . .
H12A H -0.0055 0.4190 0.7963 0.033 Uiso 0.5 1 calc R U P . .
C13 C 0.26359(13) 0.4850(3) 0.6240(2) 0.0433(8) Uani 1 1 d . . . . .
H13 H 0.2501 0.4001 0.6217 0.052 Uiso 1 1 calc R U . . .
C14 C 0.28962(13) 0.5144(3) 0.5698(2) 0.0401(7) Uani 1 1 d . . . . .
H14 H 0.2934 0.4502 0.5296 0.048 Uiso 1 1 calc R U . . .
C15 C 0.31071(10) 0.6381(2) 0.57303(19) 0.0264(6) Uani 1 1 d . . . . .
C16 C 0.33738(10) 0.6728(2) 0.51290(19) 0.0270(6) Uani 1 1 d . . . . .
C17 C 0.33386(12) 0.5920(3) 0.4378(2) 0.0396(7) Uani 1 1 d . . . . .
H17 H 0.3140 0.5130 0.4256 0.048 Uiso 1 1 calc R U . . .
C18 C 0.35849(13) 0.6240(3) 0.3810(2) 0.0413(8) Uani 1 1 d . . . . .
H18 H 0.3559 0.5667 0.3310 0.050 Uiso 1 1 calc R U . . .
C19 C 0.38686(11) 0.7388(3) 0.3965(2) 0.0337(7) Uani 1 1 d . . . . .
H19 H 0.4042 0.7606 0.3579 0.040 Uiso 1 1 calc R U . . .
C20 C 0.38980(12) 0.8213(3) 0.4683(2) 0.0397(7) Uani 1 1 d . . . . .
H20 H 0.4084 0.9016 0.4780 0.048 Uiso 1 1 calc R U . . .
C21 C 0.36601(11) 0.7888(3) 0.5266(2) 0.0362(7) Uani 1 1 d . . . . .
H21 H 0.3692 0.8464 0.5769 0.043 Uiso 1 1 calc R U . . .
C22 C 0.30344(11) 0.7259(3) 0.6335(2) 0.0331(7) Uani 1 1 d . . . . .
H22 H 0.3173 0.8110 0.6389 0.040 Uiso 1 1 calc R U . . .
C23 C 0.27642(11) 0.6915(3) 0.6858(2) 0.0341(7) Uani 1 1 d . . . . .
H23 H 0.2717 0.7533 0.7266 0.041 Uiso 1 1 calc R U . . .
C24 C 0.5222(7) 0.5106(14) 0.3687(11) 0.107(7) Uani 0.5 1 d . . P . .
H3O H 0.131(2) 0.470(5) 0.715(4) 0.123(17) Uiso 1 1 d . . . . .
C25 C 0.4818(7) 0.516(2) 0.1733(12) 0.138(9) Uani 0.5 1 d . . P . .
S2 S 0.4794(5) 0.4199(11) 0.2644(9) 0.077(3) Uani 0.1 1 d . . P A -1
H1N H 0.2319(14) 0.550(4) 0.712(3) 0.088(13) Uiso 1 1 d D . . . .

loop_
_atom_site_aniso_label
_atom_site_aniso_U_11
_atom_site_aniso_U_22
_atom_site_aniso_U_33
_atom_site_aniso_U_23
_atom_site_aniso_U_13
_atom_site_aniso_U_12
S1 0.0501(13) 0.0651(16) 0.0700(17) 0.0092(12) 0.0209(12) 0.0064(11)
O1 0.0227(9) 0.0354(11) 0.0392(11) 0.0068(9) 0.0145(8) -0.0018(8)
N1 0.0272(12) 0.0360(14) 0.0294(13) 0.0015(10) 0.0130(10) 0.0009(10)
C1 0.0248(14) 0.0272(15) 0.0338(15) 0.0107(12) 0.0131(12) 0.0059(11)
O2 0.0282(10) 0.0350(11) 0.0424(12) 0.0029(9) 0.0209(9) 0.0008(8)
C2 0.0199(13) 0.0270(15) 0.0316(15) 0.0108(12) 0.0104(11) 0.0028(10)
O3 0.0279(10) 0.0335(11) 0.0408(12) -0.0051(9) 0.0184(9) 0.0002(8)
C3 0.0245(13) 0.0263(14) 0.0285(14) 0.0057(11) 0.0109(11) 0.0043(11)
O4 0.098(4) 0.105(5) 0.066(4) -0.012(3) 0.040(4) -0.030(4)
C4 0.0189(12) 0.0258(14) 0.0309(15) 0.0082(11) 0.0097(11) 0.0027(10)
C5 0.0239(13) 0.0274(15) 0.0316(15) 0.0081(11) 0.0115(12) 0.0038(11)
C6 0.0226(13) 0.0390(16) 0.0340(16) 0.0032(13) 0.0129(12) -0.0003(11)
C7 0.0302(15) 0.053(2) 0.0373(17) 0.0001(14) 0.0178(13) -0.0010(13)
C8 0.0322(15) 0.0504(19) 0.0339(17) -0.0070(14) 0.0144(13) -0.0041(13)
C9 0.0268(14) 0.0410(17) 0.0342(16) -0.0019(13) 0.0104(13) -0.0054(12)
C10 0.0223(13) 0.0328(15) 0.0295(15) 0.0071(12) 0.0106(11) 0.0012(11)
C11 0.0221(13) 0.0299(15) 0.0310(15) 0.0052(12) 0.0111(12) 0.0005(11)
C12 0.0244(18) 0.026(2) 0.032(2) 0.000 0.0128(16) 0.000
C13 0.0513(18) 0.0406(18) 0.0462(19) -0.0104(15) 0.0301(16) -0.0188(15)
C14 0.0537(18) 0.0330(17) 0.0435(18) -0.0122(14) 0.0314(15) -0.0138(14)
C15 0.0214(12) 0.0286(14) 0.0240(13) 0.0021(11) 0.0069(11) 0.0006(10)
C16 0.0222(12) 0.0271(14) 0.0282(14) -0.0007(11) 0.0093(11) 0.0005(11)
C17 0.0465(17) 0.0351(17) 0.0412(17) -0.0108(14) 0.0245(15) -0.0155(13)
C18 0.0475(18) 0.0464(19) 0.0373(17) -0.0104(14) 0.0264(15) -0.0105(15)
C19 0.0284(14) 0.0375(17) 0.0367(16) 0.0036(13) 0.0169(13) 0.0004(12)
C20 0.0388(16) 0.0302(16) 0.058(2) -0.0071(14) 0.0295(16) -0.0104(13)
C21 0.0372(15) 0.0335(16) 0.0467(18) -0.0141(13) 0.0273(14) -0.0096(12)
C22 0.0398(16) 0.0259(15) 0.0379(16) -0.0007(12) 0.0223(13) -0.0023(12)
C23 0.0353(15) 0.0345(17) 0.0340(16) 0.0011(12) 0.0179(13) 0.0046(12)
C24 0.084(9) 0.073(7) 0.080(10) -0.028(7) -0.027(8) 0.018(6)
C25 0.072(10) 0.25(2) 0.107(14) 0.101(13) 0.051(11) 0.036(10)
S2 0.089(8) 0.066(7) 0.079(8) -0.015(6) 0.043(7) -0.021(6)

loop_
_atom_type_symbol
_atom_type_description
_atom_type_scat_dispersion_real
_atom_type_scat_dispersion_imag
_atom_type_scat_source
C C 0.0033 0.0016 'International Tables Vol C Tables 4.2.6.8 and 6.1.1.4'
H H 0.0000 0.0000 'International Tables Vol C Tables 4.2.6.8 and 6.1.1.4'
N N 0.0061 0.0033 'International Tables Vol C Tables 4.2.6.8 and 6.1.1.4'
O O 0.0106 0.0060 'International Tables Vol C Tables 4.2.6.8 and 6.1.1.4'
S S 0.1246 0.1234 'International Tables Vol C Tables 4.2.6.8 and 6.1.1.4'

loop_
_geom_angle_atom_site_label_1
_geom_angle_atom_site_label_2
_geom_angle_atom_site_label_3
_geom_angle
_geom_angle_site_symmetry_1
_geom_angle_site_symmetry_3
O4 S1 C25 114.0(10) . 2_655
O4 S1 S2 67.2(5) . .
C25 S1 S2 55.7(10) 2_655 .
O4 S1 C24 106.1(7) . .
C25 S1 C24 18.9(10) 2_655 .
S2 S1 C24 62.1(6) . .
O4 S1 C25 104.4(8) . .
C25 S1 C25 75.9(8) 2_655 .
S2 S1 C25 61.2(8) . .
C24 S1 C25 94.5(9) . .
O4 S1 S1 133.6(3) . 2_655
C25 S1 S1 47.9(8) 2_655 2_655
S2 S1 S1 69.6(4) . 2_655
C24 S1 S1 66.1(7) . 2_655
C25 S1 S1 37.2(6) . 2_655
C23 N1 C13 120.3(3) . .
C23 N1 H1N 121(2) . .
C13 N1 H1N 119(2) . .
O1 C1 O2 123.0(2) . .
O1 C1 C2 120.2(2) . .
O2 C1 C2 116.9(2) . .
C11 C2 C3 118.8(2) . .
C11 C2 C1 119.1(2) . .
C3 C2 C1 122.1(2) . .
C3 O3 H3O 101(3) . .
O3 C3 C4 118.9(2) . .
O3 C3 C2 119.6(2) . .
C4 C3 C2 121.5(2) . .
S1 O4 S2 59.3(5) . .
C3 C4 C5 118.6(2) . .
C3 C4 C12 119.3(2) . .
C5 C4 C12 121.7(2) . .
C4 C5 C6 122.7(2) . .
C4 C5 C10 120.2(2) . .
C6 C5 C10 117.0(2) . .
C7 C6 C5 121.3(3) . .
C7 C6 H6 119.3 . .
C5 C6 H6 119.3 . .
C6 C7 C8 121.2(3) . .
C6 C7 H7 119.4 . .
C8 C7 H7 119.4 . .
C9 C8 C7 119.1(3) . .
C9 C8 H8 120.4 . .
C7 C8 H8 120.4 . .
C8 C9 C10 121.6(2) . .
C8 C9 H9 119.2 . .
C10 C9 H9 119.2 . .
C9 C10 C11 121.8(2) . .
C9 C10 C5 119.8(2) . .
C11 C10 C5 118.3(2) . .
C2 C11 C10 122.3(2) . .
C2 C11 H11 118.8 . .
C10 C11 H11 118.8 . .
C4 C12 C4 117.8(3) 2_556 .
C4 C12 H12B 107.9 2_556 .
C4 C12 H12B 107.9 . .
C4 C12 H12A 107.9 2_556 .
C4 C12 H12A 107.9 . .
H12B C12 H12A 107.2 . .
N1 C13 C14 121.3(3) . .
N1 C13 H13 119.4 . .
C14 C13 H13 119.4 . .
C13 C14 C15 120.6(3) . .
C13 C14 H14 119.7 . .
C15 C14 H14 119.7 . .
C22 C15 C14 116.0(3) . .
C22 C15 C16 122.5(2) . .
C14 C15 C16 121.5(2) . .
C21 C16 C17 117.0(3) . .
C21 C16 C15 121.8(2) . .
C17 C16 C15 121.2(2) . .
C18 C17 C16 121.5(3) . .
C18 C17 H17 119.2 . .
C16 C17 H17 119.2 . .
C17 C18 C19 120.3(3) . .
C17 C18 H18 119.9 . .
C19 C18 H18 119.9 . .
C20 C19 C18 119.3(3) . .
C20 C19 H19 120.3 . .
C18 C19 H19 120.3 . .
C19 C20 C21 120.6(3) . .
C19 C20 H20 119.7 . .
C21 C20 H20 119.7 . .
C20 C21 C16 121.2(3) . .
C20 C21 H21 119.4 . .
C16 C21 H21 119.4 . .
C23 C22 C15 121.0(3) . .
C23 C22 H22 119.5 . .
C15 C22 H22 119.5 . .
N1 C23 C22 120.8(3) . .
N1 C23 H23 119.6 . .
C22 C23 H23 119.6 . .
C25 C24 S2 51(3) 2_655 .
C25 C24 S1 54(3) 2_655 .
S2 C24 S1 53.0(6) . .
C24 C25 S1 107(3) 2_655 2_655
C24 C25 S2 138(4) 2_655 .
S1 C25 S2 96.0(9) 2_655 .
C24 C25 S1 152(4) 2_655 .
S1 C25 S1 94.9(11) 2_655 .
S2 C25 S1 51.7(6) . .
S1 S2 O4 53.4(5) . .
S1 S2 C24 64.9(6) . .
O4 S2 C24 99.1(9) . .
S1 S2 C25 67.1(9) . .
O4 S2 C25 99.6(9) . .
C24 S2 C25 99.4(10) . .

loop_
_geom_bond_atom_site_label_1
_geom_bond_atom_site_label_2
_geom_bond_distance
_geom_bond_site_symmetry_2
S1 O4 1.466(6) .
S1 C25 1.503(19) 2_655
S1 S2 1.570(12) .
S1 C24 1.781(14) .
S1 C25 1.84(2) .
S1 S1 2.475(5) 2_655
O1 C1 1.241(3) .
N1 C23 1.329(4) .
N1 C13 1.330(4) .
N1 H1N 1.040(19) .
C1 O2 1.289(3) .
C1 C2 1.505(4) .
C2 C11 1.364(4) .
C2 C3 1.435(4) .
O3 C3 1.356(3) .
O3 H3O 1.08(5) .
C3 C4 1.395(4) .
O4 S2 1.683(14) .
C4 C5 1.414(4) .
C4 C12 1.529(3) .
C5 C6 1.424(4) .
C5 C10 1.442(4) .
C6 C7 1.371(4) .
C6 H6 0.9500 .
C7 C8 1.414(4) .
C7 H7 0.9500 .
C8 C9 1.369(4) .
C8 H8 0.9500 .
C9 C10 1.408(4) .
C9 H9 0.9500 .
C10 C11 1.409(4) .
C11 H11 0.9500 .
C12 C4 1.529(3) 2_556
C12 H12B 0.9900 .
C12 H12A 0.9900 .
C13 C14 1.368(4) .
C13 H13 0.9500 .
C14 C15 1.400(4) .
C14 H14 0.9500 .
C15 C22 1.386(4) .
C15 C16 1.475(4) .
C16 C21 1.396(4) .
C16 C17 1.396(4) .
C17 C18 1.379(4) .
C17 H17 0.9500 .
C18 C19 1.380(4) .
C18 H18 0.9500 .
C19 C20 1.372(4) .
C19 H19 0.9500 .
C20 C21 1.382(4) .
C20 H20 0.9500 .
C21 H21 0.9500 .
C22 C23 1.378(4) .
C22 H22 0.9500 .
C23 H23 0.9500 .
C24 C25 0.60(3) 2_655
C24 S2 1.736(17) .
C25 C24 0.60(3) 2_655
C25 S1 1.503(18) 2_655
C25 S2 1.753(19) .

loop_
_geom_hbond_atom_site_label_D
_geom_hbond_atom_site_label_H
_geom_hbond_atom_site_label_A
_geom_hbond_distance_DH
_geom_hbond_distance_HA
_geom_hbond_distance_DA
_geom_hbond_angle_DHA
O3 H3O O2 1.08(5) 1.52(5) 2.556(3) 158(4)
N1 H1N O2 1.040(19) 1.587(19) 2.626(3) 176(4)

loop_
_geom_torsion_atom_site_label_1
_geom_torsion_atom_site_label_2
_geom_torsion_atom_site_label_3
_geom_torsion_atom_site_label_4
_geom_torsion
_geom_torsion_site_symmetry_1
_geom_torsion_site_symmetry_4
O1 C1 C2 C11 -12.7(4) . .
O2 C1 C2 C11 167.5(2) . .
O1 C1 C2 C3 169.0(2) . .
O2 C1 C2 C3 -10.8(3) . .
C11 C2 C3 O3 -176.8(2) . .
C1 C2 C3 O3 1.5(4) . .
C11 C2 C3 C4 3.3(4) . .
C1 C2 C3 C4 -178.4(2) . .
C25 S1 O4 S2 -31.1(8) 2_655 .
C24 S1 O4 S2 -49.4(7) . .
C25 S1 O4 S2 49.7(8) . .
S1 S1 O4 S2 22.7(6) 2_655 .
O3 C3 C4 C5 175.8(2) . .
C2 C3 C4 C5 -4.3(4) . .
O3 C3 C4 C12 1.9(3) . .
C2 C3 C4 C12 -178.3(2) . .
C3 C4 C5 C6 -174.7(2) . .
C12 C4 C5 C6 -0.9(4) . .
C3 C4 C5 C10 2.2(4) . .
C12 C4 C5 C10 176.0(2) . .
C4 C5 C6 C7 177.1(3) . .
C10 C5 C6 C7 0.1(4) . .
C5 C6 C7 C8 -0.1(4) . .
C6 C7 C8 C9 -0.4(5) . .
C7 C8 C9 C10 1.0(4) . .
C8 C9 C10 C11 -178.4(3) . .
C8 C9 C10 C5 -1.0(4) . .
C4 C5 C10 C9 -176.6(2) . .
C6 C5 C10 C9 0.5(4) . .
C4 C5 C10 C11 0.8(4) . .
C6 C5 C10 C11 177.9(2) . .
C3 C2 C11 C10 -0.1(4) . .
C1 C2 C11 C10 -178.4(2) . .
C9 C10 C11 C2 175.5(3) . .
C5 C10 C11 C2 -1.9(4) . .
C3 C4 C12 C4 -117.1(2) . 2_556
C5 C4 C12 C4 69.2(2) . 2_556
C23 N1 C13 C14 -1.4(4) . .
N1 C13 C14 C15 1.0(5) . .
C13 C14 C15 C22 0.0(4) . .
C13 C14 C15 C16 -178.1(3) . .
C22 C15 C16 C21 11.9(4) . .
C14 C15 C16 C21 -170.1(3) . .
C22 C15 C16 C17 -166.5(3) . .
C14 C15 C16 C17 11.5(4) . .
C21 C16 C17 C18 1.3(4) . .
C15 C16 C17 C18 179.7(3) . .
C16 C17 C18 C19 -0.9(5) . .
C17 C18 C19 C20 -0.7(5) . .
C18 C19 C20 C21 1.8(4) . .
C19 C20 C21 C16 -1.4(5) . .
C17 C16 C21 C20 -0.1(4) . .
C15 C16 C21 C20 -178.6(3) . .
C14 C15 C22 C23 -0.6(4) . .
C16 C15 C22 C23 177.5(2) . .
C13 N1 C23 C22 0.7(4) . .
C15 C22 C23 N1 0.3(4) . .
O4 S1 C24 C25 118(4) . 2_655
S2 S1 C24 C25 65(4) . 2_655
C25 S1 C24 C25 11(4) . 2_655
S1 S1 C24 C25 -14(4) 2_655 2_655
O4 S1 C24 S2 52.4(7) . .
C25 S1 C24 S2 -65(4) 2_655 .
C25 S1 C24 S2 -53.9(9) . .
S1 S1 C24 S2 -78.7(6) 2_655 .
O4 S1 C25 C24 69(8) . 2_655
C25 S1 C25 C24 -179(8) 2_655 2_655
S2 S1 C25 C24 122(9) . 2_655
C24 S1 C25 C24 177(9) . 2_655
S1 S1 C25 C24 -144(9) 2_655 2_655
O4 S1 C25 S1 -147.1(8) . 2_655
C25 S1 C25 S1 -35.5(17) 2_655 2_655
S2 S1 C25 S1 -93.8(10) . 2_655
C24 S1 C25 S1 -39.2(8) . 2_655
O4 S1 C25 S2 -53.3(7) . .
C25 S1 C25 S2 58.3(11) 2_655 .
C24 S1 C25 S2 54.6(8) . .
S1 S1 C25 S2 93.8(10) 2_655 .
C25 S1 S2 O4 145.2(10) 2_655 .
C24 S1 S2 O4 124.3(9) . .
C25 S1 S2 O4 -122.6(8) . .
S1 S1 S2 O4 -162.6(5) 2_655 .
O4 S1 S2 C24 -124.3(9) . .
C25 S1 S2 C24 20.9(14) 2_655 .
C25 S1 S2 C24 113.1(12) . .
S1 S1 S2 C24 73.0(8) 2_655 .
O4 S1 S2 C25 122.6(8) . .
C25 S1 S2 C25 -92.3(13) 2_655 .
C24 S1 S2 C25 -113.1(12) . .
S1 S1 S2 C25 -40.1(7) 2_655 .
S1 O4 S2 C24 49.3(7) . .
S1 O4 S2 C25 -51.9(9) . .
C25 C24 S2 S1 -70(3) 2_655 .
C25 C24 S2 O4 -112(4) 2_655 .
S1 C24 S2 O4 -42.2(6) . .
C25 C24 S2 C25 -11(4) 2_655 .
S1 C24 S2 C25 59.1(11) . .
C24 C25 S2 S1 -144(6) 2_655 .
S1 C25 S2 S1 91.5(12) 2_655 .
C24 C25 S2 O4 -100(6) 2_655 .
S1 C25 S2 O4 134.9(10) 2_655 .
S1 C25 S2 O4 43.3(5) . .
C24 C25 S2 C24 159(5) 2_655 .
S1 C25 S2 C24 33.9(14) 2_655 .
S1 C25 S2 C24 -57.6(9) . .
